data_4326903
loop_
_publ_author_name
'Diane A. Dickie'
'Eric N. Coker'
'Richard A. Kemp'

_publ_section_title
;
 Formation of a Reversible, Intramolecular Main-Group Metal-CO2 Adduct
;
_journal_name_full 'Inorganic Chemistry'
_journal_page_first 11288
_journal_page_last 11290
_journal_paper_doi 10.1021/ic201697g
_journal_volume 50
_journal_year 2011
_chemical_formula_sum 'C12 H29 N P2'
_chemical_formula_weight 249.30
_chemical_name_systematic
; 
 ? 
;
_space_group_IT_number 14
_symmetry_cell_setting monoclinic
_symmetry_space_group_name_Hall '-P 2ybc'
_symmetry_space_group_name_H-M 'P 1 21/c 1'
_atom_sites_solution_hydrogens geom
_atom_sites_solution_primary direct
_atom_sites_solution_secondary difmap
_audit_creation_method SHELXL-97
_cell_angle_alpha 90.00
_cell_angle_beta 97.590(2)
_cell_angle_gamma 90.00
_cell_formula_units_Z 8
_cell_length_a 36.0394(14)
_cell_length_b 8.7728(4)
_cell_length_c 9.9798(4)
_cell_measurement_reflns_used 9210
_cell_measurement_temperature 123(2)
_cell_measurement_theta_max 29.60
_cell_measurement_theta_min 2.59
_cell_volume 3127.6(2)
_computing_cell_refinement 'Bruker SAINT'
_computing_data_collection 'Bruker APEX2'
_computing_data_reduction 'Bruker SAINT'
_computing_molecular_graphics 'Bruker SHELXTL'
_computing_publication_material 'Bruker SHELXTL'
_computing_structure_refinement 'SHELXL-97 (Sheldrick, 2008)'
_computing_structure_solution 'SHELXS-97 (Sheldrick, 2008)'
_diffrn_ambient_temperature 123(2)
_diffrn_measured_fraction_theta_full 0.999
_diffrn_measured_fraction_theta_max 0.999
_diffrn_measurement_device_type 'Bruker APEX-II CCD'
_diffrn_measurement_method '\f and \w scans'
_diffrn_radiation_monochromator graphite
_diffrn_radiation_source 'fine-focus sealed tube'
_diffrn_radiation_type MoK\a
_diffrn_radiation_wavelength 0.71073
_diffrn_reflns_av_R_equivalents 0.0394
_diffrn_reflns_av_sigmaI/netI 0.0263
_diffrn_reflns_limit_h_max 49
_diffrn_reflns_limit_h_min -49
_diffrn_reflns_limit_k_max 12
_diffrn_reflns_limit_k_min -11
_diffrn_reflns_limit_l_max 13
_diffrn_reflns_limit_l_min -12
_diffrn_reflns_number 58695
_diffrn_reflns_theta_full 29.14
_diffrn_reflns_theta_max 29.14
_diffrn_reflns_theta_min 1.71
_exptl_absorpt_coefficient_mu 0.255
_exptl_absorpt_correction_T_max 0.9725
_exptl_absorpt_correction_T_min 0.8962
_exptl_absorpt_correction_type multi-scan
_exptl_absorpt_process_details 'Bruker, SADABS'
_exptl_crystal_colour colourless
_exptl_crystal_density_diffrn 1.059
_exptl_crystal_description block
_exptl_crystal_F_000 1104
_exptl_crystal_size_max 0.44
_exptl_crystal_size_mid 0.29
_exptl_crystal_size_min 0.11
_refine_diff_density_max 1.941
_refine_diff_density_min -0.785
_refine_diff_density_rms 0.129
_refine_ls_extinction_method none
_refine_ls_goodness_of_fit_ref 1.293
_refine_ls_hydrogen_treatment mixed
_refine_ls_matrix_type full
_refine_ls_number_parameters 280
_refine_ls_number_reflns 8400
_refine_ls_number_restraints 0
_refine_ls_restrained_S_all 1.293
_refine_ls_R_factor_all 0.1137
_refine_ls_R_factor_gt 0.1069
_refine_ls_shift/su_max 0.001
_refine_ls_shift/su_mean 0.000
_refine_ls_structure_factor_coef Fsqd
_refine_ls_weighting_details 'calc w=1/[\s^2^(Fo^2^)+(0.0331P)^2^+24.3554P] where P=(Fo^2^+2Fc^2^)/3'
_refine_ls_weighting_scheme calc
_refine_ls_wR_factor_gt 0.2600
_refine_ls_wR_factor_ref 0.2627
_reflns_number_gt 7488
_reflns_number_total 8400
_reflns_threshold_expression >2sigma(I)
_cod_data_source_file ic201697g_si_001.cif
_cod_data_source_block rkdd112a
_cod_database_code 4326903

loop_
_symmetry_equiv_pos_as_xyz
'x, y, z'
'-x, y+1/2, -z+1/2'
'-x, -y, -z'
'x, -y-1/2, z-1/2'

loop_
_atom_site_label
_atom_site_type_symbol
_atom_site_fract_x
_atom_site_fract_y
_atom_site_fract_z
_atom_site_U_iso_or_equiv
_atom_site_adp_type
_atom_site_occupancy
_atom_site_symmetry_multiplicity
_atom_site_calc_flag
_atom_site_refinement_flags
N1 N 0.37774(11) 0.7289(5) 1.0190(4) 0.0168(7) Uani 1 1 d .
N2 N 0.12234(11) 0.2663(5) 0.1368(4) 0.0169(7) Uani 1 1 d .
P1 P 0.42114(3) 0.68168(14) 0.98189(12) 0.0178(3) Uani 1 1 d .
P2 P 0.34394(3) 0.79511(14) 0.89728(12) 0.0176(2) Uani 1 1 d .
P3 P 0.07904(3) 0.31429(14) 0.05758(12) 0.0174(2) Uani 1 1 d .
P4 P 0.15585(3) 0.19487(14) 0.04876(12) 0.0171(2) Uani 1 1 d .
C1 C 0.42716(14) 0.4824(6) 1.0432(5) 0.0238(10) Uani 1 1 d .
H1A H 0.4545 0.4587 1.0508 0.029 Uiso 1 1 calc R
C2 C 0.41502(18) 0.4527(7) 1.1822(6) 0.0344(13) Uani 1 1 d .
H2A H 0.4193 0.3453 1.2065 0.052 Uiso 1 1 calc R
H2B H 0.3883 0.4763 1.1792 0.052 Uiso 1 1 calc R
H2C H 0.4296 0.5175 1.2498 0.052 Uiso 1 1 calc R
C3 C 0.4072(2) 0.3745(7) 0.9368(7) 0.0385(14) Uani 1 1 d .
H3A H 0.4104 0.2691 0.9688 0.058 Uiso 1 1 calc R
H3B H 0.4179 0.3859 0.8521 0.058 Uiso 1 1 calc R
H3C H 0.3804 0.3994 0.9216 0.058 Uiso 1 1 calc R
C4 C 0.45235(13) 0.7847(6) 1.1148(5) 0.0231(10) Uani 1 1 d .
H4A H 0.4453 0.7570 1.2052 0.028 Uiso 1 1 calc R
C5 C 0.49291(16) 0.7402(8) 1.1107(8) 0.0435(15) Uani 1 1 d .
H5A H 0.5090 0.7955 1.1814 0.065 Uiso 1 1 calc R
H5B H 0.5001 0.7662 1.0221 0.065 Uiso 1 1 calc R
H5C H 0.4959 0.6303 1.1260 0.065 Uiso 1 1 calc R
C6 C 0.44744(17) 0.9568(7) 1.0940(6) 0.0336(12) Uani 1 1 d .
H6A H 0.4639 1.0110 1.1643 0.050 Uiso 1 1 calc R
H6B H 0.4213 0.9847 1.0993 0.050 Uiso 1 1 calc R
H6C H 0.4540 0.9848 1.0049 0.050 Uiso 1 1 calc R
C7 C 0.30172(13) 0.7136(6) 0.9584(5) 0.0231(10) Uani 1 1 d .
H7A H 0.3018 0.7425 1.0553 0.028 Uiso 1 1 calc R
C8 C 0.26573(16) 0.7710(8) 0.8772(7) 0.0386(14) Uani 1 1 d .
H8A H 0.2442 0.7251 0.9123 0.058 Uiso 1 1 calc R
H8B H 0.2654 0.7429 0.7820 0.058 Uiso 1 1 calc R
H8C H 0.2645 0.8822 0.8850 0.058 Uiso 1 1 calc R
C9 C 0.30287(17) 0.5386(7) 0.9476(6) 0.0334(12) Uani 1 1 d .
H9A H 0.2806 0.4952 0.9800 0.050 Uiso 1 1 calc R
H9B H 0.3254 0.5000 1.0029 0.050 Uiso 1 1 calc R
H9C H 0.3033 0.5092 0.8531 0.050 Uiso 1 1 calc R
C10 C 0.34236(14) 1.0012(5) 0.9420(5) 0.0212(9) Uani 1 1 d .
H10A H 0.3684 1.0394 0.9385 0.025 Uiso 1 1 calc R
C11 C 0.33419(17) 1.0379(6) 1.0853(6) 0.0315(12) Uani 1 1 d .
H11A H 0.3341 1.1486 1.0979 0.047 Uiso 1 1 calc R
H11B H 0.3536 0.9923 1.1512 0.047 Uiso 1 1 calc R
H11C H 0.3097 0.9962 1.0984 0.047 Uiso 1 1 calc R
C12 C 0.31761(16) 1.0960(6) 0.8375(6) 0.0298(11) Uani 1 1 d .
H12A H 0.3179 1.2027 0.8668 0.045 Uiso 1 1 calc R
H12B H 0.2919 1.0572 0.8285 0.045 Uiso 1 1 calc R
H12C H 0.3271 1.0890 0.7501 0.045 Uiso 1 1 calc R
C13 C 0.04725(13) 0.2127(6) 0.1594(5) 0.0217(9) Uani 1 1 d .
H13A H 0.0540 0.2405 0.2567 0.026 Uiso 1 1 calc R
C14 C 0.00682(16) 0.2583(8) 0.1141(8) 0.0421(15) Uani 1 1 d .
H14A H -0.0097 0.2035 0.1682 0.063 Uiso 1 1 calc R
H14B H 0.0001 0.2324 0.0184 0.063 Uiso 1 1 calc R
H14C H 0.0040 0.3683 0.1263 0.063 Uiso 1 1 calc R
C15 C 0.05168(17) 0.0395(6) 0.1435(6) 0.0330(12) Uani 1 1 d .
H15A H 0.0349 -0.0137 0.1975 0.049 Uiso 1 1 calc R
H15B H 0.0776 0.0103 0.1748 0.049 Uiso 1 1 calc R
H15C H 0.0454 0.0115 0.0482 0.049 Uiso 1 1 calc R
C16 C 0.07328(14) 0.5144(5) 0.1128(5) 0.0225(9) Uani 1 1 d .
H16A H 0.0460 0.5388 0.0933 0.027 Uiso 1 1 calc R
C17 C 0.08488(18) 0.5446(7) 0.2628(6) 0.0334(12) Uani 1 1 d .
H17A H 0.0808 0.6523 0.2822 0.050 Uiso 1 1 calc R
H17B H 0.1114 0.5198 0.2867 0.050 Uiso 1 1 calc R
H17C H 0.0699 0.4810 0.3159 0.050 Uiso 1 1 calc R
C18 C 0.09344(19) 0.6205(7) 0.0260(6) 0.0363(13) Uani 1 1 d .
H18A H 0.0905 0.7261 0.0546 0.054 Uiso 1 1 calc R
H18B H 0.0828 0.6092 -0.0690 0.054 Uiso 1 1 calc R
H18C H 0.1201 0.5944 0.0363 0.054 Uiso 1 1 calc R
C19 C 0.19836(13) 0.2720(6) 0.1520(5) 0.0228(9) Uani 1 1 d .
H19A H 0.1972 0.2476 0.2492 0.027 Uiso 1 1 calc R
C20 C 0.19929(16) 0.4453(7) 0.1353(6) 0.0333(12) Uani 1 1 d .
H20A H 0.2217 0.4864 0.1899 0.050 Uiso 1 1 calc R
H20B H 0.1769 0.4900 0.1654 0.050 Uiso 1 1 calc R
H20C H 0.1999 0.4705 0.0400 0.050 Uiso 1 1 calc R
C21 C 0.23388(15) 0.2025(7) 0.1109(7) 0.0379(14) Uani 1 1 d .
H21A H 0.2557 0.2452 0.1672 0.057 Uiso 1 1 calc R
H21B H 0.2354 0.2258 0.0157 0.057 Uiso 1 1 calc R
H21C H 0.2334 0.0917 0.1233 0.057 Uiso 1 1 calc R
C22 C 0.15566(14) -0.0118(6) 0.0938(5) 0.0222(9) Uani 1 1 d .
H22A H 0.1294 -0.0468 0.0649 0.027 Uiso 1 1 calc R
C23 C 0.17988(16) -0.1089(6) 0.0127(6) 0.0297(11) Uani 1 1 d .
H23A H 0.1787 -0.2157 0.0406 0.045 Uiso 1 1 calc R
H23B H 0.2058 -0.0732 0.0291 0.045 Uiso 1 1 calc R
H23C H 0.1706 -0.1001 -0.0839 0.045 Uiso 1 1 calc R
C24 C 0.16334(18) -0.0484(7) 0.2454(6) 0.0330(12) Uani 1 1 d .
H24A H 0.1627 -0.1590 0.2584 0.049 Uiso 1 1 calc R
H24B H 0.1441 -0.0003 0.2922 0.049 Uiso 1 1 calc R
H24C H 0.1880 -0.0092 0.2823 0.049 Uiso 1 1 calc R
H1 H 0.3740(13) 0.724(5) 1.095(5) 0.001(10) Uiso 1 1 d .
H2 H 0.1256(15) 0.269(7) 0.212(6) 0.012(13) Uiso 1 1 d .

loop_
_atom_site_aniso_label
_atom_site_aniso_U_11
_atom_site_aniso_U_22
_atom_site_aniso_U_33
_atom_site_aniso_U_23
_atom_site_aniso_U_13
_atom_site_aniso_U_12
N1 0.0169(17) 0.0223(19) 0.0116(17) 0.0031(14) 0.0035(13) 0.0039(15)
N2 0.0172(17) 0.0215(19) 0.0111(17) -0.0030(14) -0.0011(13) 0.0044(15)
P1 0.0202(6) 0.0186(5) 0.0157(5) -0.0002(4) 0.0059(4) 0.0026(4)
P2 0.0188(5) 0.0186(5) 0.0156(5) -0.0007(4) 0.0027(4) 0.0019(4)
P3 0.0199(6) 0.0179(5) 0.0136(5) 0.0001(4) -0.0010(4) 0.0014(4)
P4 0.0187(5) 0.0170(5) 0.0156(5) -0.0005(4) 0.0019(4) 0.0002(4)
C1 0.024(2) 0.017(2) 0.031(3) 0.0022(19) 0.0063(19) 0.0066(18)
C2 0.045(3) 0.027(3) 0.031(3) 0.012(2) 0.003(2) 0.004(2)
C3 0.052(4) 0.023(3) 0.041(3) -0.009(2) 0.010(3) -0.001(3)
C4 0.018(2) 0.030(3) 0.021(2) -0.0022(19) 0.0019(17) -0.0030(19)
C5 0.022(3) 0.044(4) 0.062(4) -0.004(3) -0.004(3) 0.006(3)
C6 0.032(3) 0.025(3) 0.042(3) -0.009(2) -0.002(2) -0.003(2)
C7 0.019(2) 0.032(3) 0.020(2) -0.0007(19) 0.0065(17) -0.0012(19)
C8 0.024(3) 0.040(3) 0.050(4) 0.010(3) 0.002(2) 0.000(2)
C9 0.033(3) 0.031(3) 0.037(3) 0.004(2) 0.008(2) -0.007(2)
C10 0.025(2) 0.018(2) 0.021(2) -0.0002(17) 0.0020(18) 0.0036(18)
C11 0.040(3) 0.025(3) 0.029(3) -0.006(2) 0.004(2) 0.014(2)
C12 0.035(3) 0.023(2) 0.031(3) 0.005(2) 0.001(2) 0.008(2)
C13 0.018(2) 0.027(2) 0.020(2) 0.0009(18) 0.0001(17) -0.0022(18)
C14 0.019(3) 0.038(3) 0.069(4) 0.002(3) 0.008(3) 0.001(2)
C15 0.031(3) 0.024(3) 0.044(3) 0.006(2) 0.009(2) -0.005(2)
C16 0.022(2) 0.018(2) 0.027(2) 0.0000(18) 0.0011(18) 0.0063(18)
C17 0.043(3) 0.026(3) 0.032(3) -0.011(2) 0.007(2) 0.008(2)
C18 0.048(4) 0.021(3) 0.041(3) 0.006(2) 0.007(3) -0.003(2)
C19 0.020(2) 0.028(2) 0.019(2) -0.0022(19) -0.0007(17) -0.0022(19)
C20 0.027(3) 0.029(3) 0.042(3) -0.008(2) 0.000(2) -0.008(2)
C21 0.018(2) 0.040(3) 0.055(4) -0.014(3) 0.000(2) -0.001(2)
C22 0.023(2) 0.019(2) 0.024(2) -0.0005(18) 0.0037(18) 0.0018(18)
C23 0.032(3) 0.023(2) 0.036(3) -0.007(2) 0.008(2) 0.006(2)
C24 0.044(3) 0.026(3) 0.029(3) 0.006(2) 0.007(2) 0.010(2)

loop_
_atom_type_symbol
_atom_type_description
_atom_type_scat_dispersion_real
_atom_type_scat_dispersion_imag
_atom_type_scat_source
C C 0.0033 0.0016 'International Tables Vol C Tables 4.2.6.8 and 6.1.1.4'
H H 0.0000 0.0000 'International Tables Vol C Tables 4.2.6.8 and 6.1.1.4'
N N 0.0061 0.0033 'International Tables Vol C Tables 4.2.6.8 and 6.1.1.4'
P P 0.1023 0.0942 'International Tables Vol C Tables 4.2.6.8 and 6.1.1.4'

loop_
_geom_angle_atom_site_label_1
_geom_angle_atom_site_label_2
_geom_angle_atom_site_label_3
_geom_angle
P2 N1 P1 121.2(2)
P4 N2 P3 121.3(2)
N1 P1 C1 103.2(2)
N1 P1 C4 102.3(2)
C1 P1 C4 100.9(2)
N1 P2 C7 100.0(2)
N1 P2 C10 101.6(2)
C7 P2 C10 104.1(2)
N2 P3 C13 102.8(2)
N2 P3 C16 103.1(2)
C13 P3 C16 100.9(2)
N2 P4 C19 99.7(2)
N2 P4 C22 102.0(2)
C19 P4 C22 104.4(2)
C3 C1 C2 111.0(5)
C3 C1 P1 109.3(4)
C2 C1 P1 115.1(4)
C5 C4 C6 110.1(5)
C5 C4 P1 110.5(4)
C6 C4 P1 109.6(4)
C8 C7 C9 108.8(5)
C8 C7 P2 112.1(4)
C9 C7 P2 109.3(4)
C12 C10 C11 110.9(4)
C12 C10 P2 113.5(4)
C11 C10 P2 116.3(4)
C14 C13 C15 109.7(5)
C14 C13 P3 110.3(4)
C15 C13 P3 109.7(4)
C18 C16 C17 111.4(5)
C18 C16 P3 109.1(4)
C17 C16 P3 115.4(4)
C21 C19 C20 109.7(5)
C21 C19 P4 111.5(4)
C20 C19 P4 109.3(4)
C23 C22 C24 111.4(4)
C23 C22 P4 113.2(4)
C24 C22 P4 115.7(4)

loop_
_geom_bond_atom_site_label_1
_geom_bond_atom_site_label_2
_geom_bond_distance
N1 P2 1.705(4)
N1 P1 1.706(4)
N2 P4 1.704(4)
N2 P3 1.706(4)
P1 C1 1.855(5)
P1 C4 1.856(5)
P2 C7 1.856(5)
P2 C10 1.865(5)
P3 C13 1.857(5)
P3 C16 1.860(5)
P4 C19 1.857(5)
P4 C22 1.869(5)
C1 C3 1.530(8)
C1 C2 1.531(7)
C4 C5 1.519(7)
C4 C6 1.531(8)
C7 C8 1.521(7)
C7 C9 1.540(8)
C10 C12 1.526(7)
C10 C11 1.532(7)
C13 C14 1.521(7)
C13 C15 1.538(7)
C16 C18 1.520(8)
C16 C17 1.522(7)
C19 C21 1.522(7)
C19 C20 1.530(8)
C22 C23 1.526(7)
C22 C24 1.535(7)

loop_
_geom_torsion_atom_site_label_1
_geom_torsion_atom_site_label_2
_geom_torsion_atom_site_label_3
_geom_torsion_atom_site_label_4
_geom_torsion
P2 N1 P1 C1 -125.1(3)
P2 N1 P1 C4 130.4(3)
P1 N1 P2 C7 146.5(3)
P1 N1 P2 C10 -106.8(3)
P4 N2 P3 C13 128.7(3)
P4 N2 P3 C16 -126.6(3)
P3 N2 P4 C19 148.3(3)
P3 N2 P4 C22 -104.6(3)
N1 P1 C1 C3 81.5(4)
C4 P1 C1 C3 -172.9(4)
N1 P1 C1 C2 -44.2(5)
C4 P1 C1 C2 61.4(4)
N1 P1 C4 C5 172.5(4)
C1 P1 C4 C5 66.2(5)
N1 P1 C4 C6 -66.0(4)
C1 P1 C4 C6 -172.3(4)
N1 P2 C7 C8 172.8(4)
C10 P2 C7 C8 68.1(4)
N1 P2 C7 C9 -66.5(4)
C10 P2 C7 C9 -171.2(4)
N1 P2 C10 C12 172.4(4)
C7 P2 C10 C12 -84.0(4)
N1 P2 C10 C11 -57.2(4)
C7 P2 C10 C11 46.4(4)
N2 P3 C13 C14 172.9(4)
C16 P3 C13 C14 66.6(4)
N2 P3 C13 C15 -66.1(4)
C16 P3 C13 C15 -172.4(4)
N2 P3 C16 C18 81.5(4)
C13 P3 C16 C18 -172.5(4)
N2 P3 C16 C17 -44.8(4)
C13 P3 C16 C17 61.3(4)
N2 P4 C19 C21 169.9(4)
C22 P4 C19 C21 64.7(4)
N2 P4 C19 C20 -68.7(4)
C22 P4 C19 C20 -173.9(4)
N2 P4 C22 C23 172.2(4)
C19 P4 C22 C23 -84.3(4)
N2 P4 C22 C24 -57.5(4)
C19 P4 C22 C24 46.0(4)
